data_1564997
loop_
_publ_author_name
'Akopov, Georgiy'
'Hewage, Nethmi'
'Yox, Philip'
'Viswanathan , Gayatri'
'Lee, Shannon'
'Hulsebosch, Liam'
'Cady, Sarah'
'Paterson, Alexander L.'
'Perras, Fr\'ed\'eric A.'
'Xu, Wenqian'
'Wu, Kui'
'Mudryk, Yaroslav'
'Kovnir, Kirill'

_publ_section_title
;
 &#x000D; Synthesis-Enabled Exploration of Chiral and Polar Multivalent
 Quaternary Sulfides&#x000D;
;
_journal_name_full 'Chemical Science'
_journal_paper_doi 10.1039/D1SC03685H
_journal_year 2021
_chemical_formula_sum 'La6 S14 Si2 Ti0.62'
_chemical_formula_weight 1368.18
_space_group_crystal_system hexagonal
_space_group_IT_number 173
_space_group_name_Hall 'P 6c'
_space_group_name_H-M_alt 'P 63'
_audit_creation_method SHELXL-2018/3
_audit_update_record
;
2021-09-26 deposited with the CCDC.	2021-10-18 downloaded from the CCDC.
;
_cell_angle_alpha 90
_cell_angle_beta 90
_cell_angle_gamma 120
_cell_formula_units_Z 1
_cell_length_a 10.297(5)
_cell_length_b 10.297(5)
_cell_length_c 5.772(3)
_cell_measurement_reflns_used 9417
_cell_measurement_temperature 100(2)
_cell_measurement_theta_max 32.99
_cell_measurement_theta_min 2.29
_cell_volume 530.0(5)
_computing_structure_refinement 'SHELXL-2018/3 (Sheldrick, 2018)'
_computing_structure_solution 'SHELXT 2014/5 (Sheldrick, 2014)'
_diffrn_ambient_temperature 100(2)
_diffrn_measured_fraction_theta_full 0.997
_diffrn_measured_fraction_theta_max 0.999
_diffrn_measurement_device_type 'Bruker APEX III CMOS area-detector'
_diffrn_measurement_method 'profile data from \w scans'
_diffrn_radiation_type MoK\a
_diffrn_radiation_wavelength 0.71073
_diffrn_reflns_av_R_equivalents 0.0396
_diffrn_reflns_av_unetI/netI 0.0214
_diffrn_reflns_Laue_measured_fraction_full 0.997
_diffrn_reflns_Laue_measured_fraction_max 0.999
_diffrn_reflns_limit_h_max 13
_diffrn_reflns_limit_h_min -13
_diffrn_reflns_limit_k_max 15
_diffrn_reflns_limit_k_min -15
_diffrn_reflns_limit_l_max 8
_diffrn_reflns_limit_l_min -8
_diffrn_reflns_number 12316
_diffrn_reflns_point_group_measured_fraction_full 0.998
_diffrn_reflns_point_group_measured_fraction_max 0.999
_diffrn_reflns_theta_full 25.242
_diffrn_reflns_theta_max 32.990
_diffrn_reflns_theta_min 3.958
_diffrn_source 'fine-focus sealed tube'
_exptl_absorpt_coefficient_mu 13.515
_exptl_absorpt_correction_T_max 0.747
_exptl_absorpt_correction_T_min 0.578
_exptl_absorpt_correction_type multi-scan
_exptl_absorpt_process_details SADABS
_exptl_crystal_colour black
_exptl_crystal_density_diffrn 4.287
_exptl_crystal_description plate
_exptl_crystal_F_000 608
_exptl_crystal_size_max 0.040
_exptl_crystal_size_mid 0.035
_exptl_crystal_size_min 0.028
_refine_diff_density_max 0.930
_refine_diff_density_min -1.291
_refine_diff_density_rms 0.147
_refine_ls_abs_structure_details
;
 Refined as an inversion twin.
;
_refine_ls_abs_structure_Flack 0.03(2)
_refine_ls_extinction_coef 0.0026(3)
_refine_ls_extinction_expression Fc^*^=kFc[1+0.001xFc^2^\l^3^/sin(2\q)]^-1/4^
_refine_ls_extinction_method 'SHELXL-2018/3 (Sheldrick 2018)'
_refine_ls_goodness_of_fit_ref 1.052
_refine_ls_hydrogen_treatment undef
_refine_ls_matrix_type full
_refine_ls_number_parameters 43
_refine_ls_number_reflns 1339
_refine_ls_number_restraints 0
_refine_ls_restrained_S_all 1.052
_refine_ls_R_factor_all 0.0180
_refine_ls_R_factor_gt 0.0153
_refine_ls_shift/su_max 0.001
_refine_ls_shift/su_mean 0.000
_refine_ls_structure_factor_coef Fsqd
_refine_ls_weighting_details 'w=1/[\s^2^(Fo^2^)+(0.0103P)^2^+0.2721P] where P=(Fo^2^+2Fc^2^)/3'
_refine_ls_weighting_scheme calc
_refine_ls_wR_factor_gt 0.0278
_refine_ls_wR_factor_ref 0.0283
_reflns_Friedel_coverage 0.847
_reflns_Friedel_fraction_full 1.000
_reflns_Friedel_fraction_max 1.000
_reflns_number_gt 1271
_reflns_number_total 1339
_reflns_threshold_expression 'I > 2\s(I)'
_cod_data_source_file d1sc03685h2.cif
_cod_data_source_block GA1348_La6TiSi2S14
_cod_original_cell_volume 529.9(5)
_cod_database_code 1564997
_shelx_shelxl_version_number 2018/3
_shelx_space_group_comment
;
The symmetry employed for this shelxl refinement is uniquely defined
by the following loop, which should always be used as a source of
symmetry information in preference to the above space-group names.
They are only intended as comments.
;
_shelx_estimated_absorpt_t_min 0.614
_shelx_estimated_absorpt_t_max 0.703

loop_
_space_group_symop_operation_xyz
'x, y, z'
'-y, x-y, z'
'-x+y, -x, z'
'-x, -y, z+1/2'
'y, -x+y, z+1/2'
'x-y, x, z+1/2'

loop_
_atom_site_label
_atom_site_type_symbol
_atom_site_fract_x
_atom_site_fract_y
_atom_site_fract_z
_atom_site_U_iso_or_equiv
_atom_site_adp_type
_atom_site_occupancy
_atom_site_site_symmetry_order
_atom_site_calc_flag
_atom_site_refinement_flags_posn
_atom_site_refinement_flags_adp
_atom_site_refinement_flags_occupancy
_atom_site_disorder_assembly
_atom_site_disorder_group
La1 La 0.64300(2) 0.76706(2) 0.2345(10) 0.00748(6) Uani 1 1 d . . . . .
Ti1 Ti 0.000000 0.000000 0.000000 0.0035(9) Uani 0.312(5) 3 d S T P . .
Si1 Si 0.333333 0.666667 0.6519(11) 0.0017(3) Uani 1 3 d S T P . .
S1 S 0.41053(10) 0.52387(10) 0.5108(11) 0.00657(16) Uani 1 1 d . . . . .
S2 S 0.333333 0.666667 1.0176(11) 0.0082(3) Uani 1 3 d S T P . .
S3 S 0.8464(9) 1.0805(3) 0.2489(17) 0.0065(3) Uani 0.64(3) 1 d . . P . .
S33 S 0.0915(9) 0.2663(15) 0.744(3) 0.0065(3) Uani 0.36(3) 1 d . . P . .

loop_
_atom_site_aniso_label
_atom_site_aniso_U_11
_atom_site_aniso_U_22
_atom_site_aniso_U_33
_atom_site_aniso_U_23
_atom_site_aniso_U_13
_atom_site_aniso_U_12
La1 0.01199(9) 0.00616(8) 0.00665(8) -0.00036(13) 0.00053(13) 0.00631(7)
Ti1 0.0033(10) 0.0033(10) 0.0038(16) 0.000 0.000 0.0017(5)
Si1 0.0019(4) 0.0019(4) 0.0014(6) 0.000 0.000 0.0009(2)
S1 0.0085(4) 0.0055(4) 0.0061(4) 0.0005(3) -0.0004(3) 0.0038(3)
S2 0.0091(4) 0.0091(4) 0.0062(6) 0.000 0.000 0.0046(2)
S3 0.0050(7) 0.0040(8) 0.0105(5) 0.0010(12) 0.0023(8) 0.0023(6)
S33 0.0050(7) 0.0040(8) 0.0105(5) 0.0010(12) 0.0023(8) 0.0023(6)

loop_
_atom_type_symbol
_atom_type_description
_atom_type_scat_dispersion_real
_atom_type_scat_dispersion_imag
_atom_type_scat_source
La La -0.2871 2.4523 'International Tables Vol C Tables 4.2.6.8 and 6.1.1.4'
S S 0.1246 0.1234 'International Tables Vol C Tables 4.2.6.8 and 6.1.1.4'
Si Si 0.0817 0.0704 'International Tables Vol C Tables 4.2.6.8 and 6.1.1.4'
Ti Ti 0.2776 0.4457 'International Tables Vol C Tables 4.2.6.8 and 6.1.1.4'

loop_
_geom_angle_atom_site_label_1
_geom_angle_atom_site_label_2
_geom_angle_atom_site_label_3
_geom_angle
_geom_angle_site_symmetry_1
_geom_angle_site_symmetry_3
_geom_angle_publ_flag
S3 La1 S3 80.4(4) . 2_765 ?
S3 La1 S33 5.72(9) . 6_664 ?
S3 La1 S33 86.1(4) 2_765 6_664 ?
S3 La1 S33 86.1(5) . 4_664 ?
S3 La1 S33 5.66(11) 2_765 4_664 ?
S33 La1 S33 91.8(5) 6_664 4_664 ?
S3 La1 S1 141.33(15) . . ?
S3 La1 S1 111.81(16) 2_765 . ?
S33 La1 S1 139.2(3) 6_664 . ?
S33 La1 S1 107.6(3) 4_664 . ?
S3 La1 S33 79.5(3) . 2_664 ?
S3 La1 S33 79.2(3) 2_765 2_664 ?
S33 La1 S33 80.1(3) 6_664 2_664 ?
S33 La1 S33 79.7(4) 4_664 2_664 ?
S1 La1 S33 137.6(2) . 2_664 ?
S3 La1 S3 75.4(2) . 6_654 ?
S3 La1 S3 75.16(17) 2_765 6_654 ?
S33 La1 S3 76.3(4) 6_664 6_654 ?
S33 La1 S3 76.0(3) 4_664 6_654 ?
S1 La1 S3 142.37(19) . 6_654 ?
S33 La1 S3 5.48(15) 2_664 6_654 ?
S3 La1 S1 76.56(18) . 2_665 ?
S3 La1 S1 139.30(18) 2_765 2_665 ?
S33 La1 S1 72.1(2) 6_664 2_665 ?
S33 La1 S1 142.6(3) 4_664 2_665 ?
S1 La1 S1 70.87(4) . 2_665 ?
S33 La1 S1 127.69(15) 2_664 2_665 ?
S3 La1 S1 128.86(4) 6_654 2_665 ?
S3 La1 S1 142.96(17) . 4_664 ?
S3 La1 S1 72.46(19) 2_765 4_664 ?
S33 La1 S1 146.6(3) 6_664 4_664 ?
S33 La1 S1 67.2(3) 4_664 4_664 ?
S1 La1 S1 73.80(3) . 4_664 ?
S33 La1 S1 71.09(10) 2_664 4_664 ?
S3 La1 S1 73.61(13) 6_654 4_664 ?
S1 La1 S1 139.80(2) 2_665 4_664 ?
S3 La1 S33 76.7(3) . 2_665 ?
S3 La1 S33 76.4(4) 2_765 2_665 ?
S33 La1 S33 78.3(3) 6_664 2_665 ?
S33 La1 S33 78.0(3) 4_664 2_665 ?
S1 La1 S33 71.4(2) . 2_665 ?
S33 La1 S33 148.3(5) 2_664 2_665 ?
S3 La1 S33 142.8(4) 6_654 2_665 ?
S1 La1 S33 65.9(2) 2_665 2_665 ?
S1 La1 S33 119.19(8) 4_664 2_665 ?
S3 La1 S2 116.4(2) . 1_554 ?
S3 La1 S2 151.26(18) 2_765 1_554 ?
S33 La1 S2 111.0(2) 6_664 1_554 ?
S33 La1 S2 147.1(3) 4_664 1_554 ?
S1 La1 S2 70.60(4) . 1_554 ?
S33 La1 S2 81.2(3) 2_664 1_554 ?
S3 La1 S2 86.38(17) 6_654 1_554 ?
S1 La1 S2 69.36(4) 2_665 1_554 ?
S1 La1 S2 81.38(2) 4_664 1_554 ?
S33 La1 S2 128.4(3) 2_665 1_554 ?
S3 La1 S3 73.0(2) . 6_655 ?
S3 La1 S3 72.75(19) 2_765 6_655 ?
S33 La1 S3 75.0(3) 6_664 6_655 ?
S33 La1 S3 74.7(3) 4_664 6_655 ?
S1 La1 S3 76.12(17) . 6_655 ?
S33 La1 S3 143.3(4) 2_664 6_655 ?
S3 La1 S3 137.9(3) 6_654 6_655 ?
S1 La1 S3 68.63(8) 2_665 6_655 ?
S1 La1 S3 120.17(7) 4_664 6_655 ?
S33 La1 S3 4.95(16) 2_665 6_655 ?
S2 La1 S3 132.78(14) 1_554 6_655 ?
S3 Ti1 S3 91.6(3) 2_655 3_565 ?
S3 Ti1 S3 91.6(3) 2_655 1_445 ?
S3 Ti1 S3 91.6(3) 3_565 1_445 ?
S3 Ti1 S3 179.8(4) 2_655 5_454 ?
S3 Ti1 S3 88.53(18) 3_565 5_454 ?
S3 Ti1 S3 88.53(18) 1_445 5_454 ?
S3 Ti1 S3 88.53(18) 2_655 6_544 ?
S3 Ti1 S3 179.8(4) 3_565 6_544 ?
S3 Ti1 S3 88.53(18) 1_445 6_544 ?
S3 Ti1 S3 91.3(3) 5_454 6_544 ?
S3 Ti1 S3 88.53(18) 2_655 4_664 ?
S3 Ti1 S3 88.53(18) 3_565 4_664 ?
S3 Ti1 S3 179.8(4) 1_445 4_664 ?
S3 Ti1 S3 91.3(3) 5_454 4_664 ?
S3 Ti1 S3 91.3(3) 6_544 4_664 ?
S3 Ti1 S33 94.3(2) 2_655 5_554 ?
S3 Ti1 S33 3.8(4) 3_565 5_554 ?
S3 Ti1 S33 94.3(3) 1_445 5_554 ?
S3 Ti1 S33 85.8(3) 5_454 5_554 ?
S3 Ti1 S33 175.9(3) 6_544 5_554 ?
S3 Ti1 S33 85.9(3) 4_664 5_554 ?
S3 Ti1 S33 3.8(4) 2_655 4_554 ?
S3 Ti1 S33 94.3(3) 3_565 4_554 ?
S3 Ti1 S33 94.3(2) 1_445 4_554 ?
S3 Ti1 S33 175.9(2) 5_454 4_554 ?
S3 Ti1 S33 85.9(3) 6_544 4_554 ?
S3 Ti1 S33 85.8(3) 4_664 4_554 ?
S33 Ti1 S33 96.8(4) 5_554 4_554 ?
S3 Ti1 S33 94.3(3) 2_655 6_554 ?
S3 Ti1 S33 94.3(2) 3_565 6_554 ?
S3 Ti1 S33 3.8(4) 1_445 6_554 ?
S3 Ti1 S33 85.9(3) 5_454 6_554 ?
S3 Ti1 S33 85.8(3) 6_544 6_554 ?
S3 Ti1 S33 175.9(3) 4_664 6_554 ?
S33 Ti1 S33 96.8(4) 5_554 6_554 ?
S33 Ti1 S33 96.8(4) 4_554 6_554 ?
S3 Ti1 S33 86.5(3) 2_655 2_554 ?
S3 Ti1 S33 177.4(3) 3_565 2_554 ?
S3 Ti1 S33 86.6(4) 1_445 2_554 ?
S3 Ti1 S33 93.3(2) 5_454 2_554 ?
S3 Ti1 S33 2.9(4) 6_544 2_554 ?
S3 Ti1 S33 93.3(3) 4_664 2_554 ?
S33 Ti1 S33 178.8(5) 5_554 2_554 ?
S33 Ti1 S33 83.97(18) 4_554 2_554 ?
S33 Ti1 S33 83.97(18) 6_554 2_554 ?
S3 Ti1 S33 177.4(3) 2_655 1_554 ?
S3 Ti1 S33 86.6(4) 3_565 1_554 ?
S3 Ti1 S33 86.5(3) 1_445 1_554 ?
S3 Ti1 S33 2.9(4) 5_454 1_554 ?
S3 Ti1 S33 93.3(3) 6_544 1_554 ?
S3 Ti1 S33 93.3(2) 4_664 1_554 ?
S33 Ti1 S33 83.97(18) 5_554 1_554 ?
S33 Ti1 S33 178.8(5) 4_554 1_554 ?
S33 Ti1 S33 83.97(18) 6_554 1_554 ?
S33 Ti1 S33 95.2(4) 2_554 1_554 ?
S3 Ti1 S33 86.6(4) 2_655 3_554 ?
S3 Ti1 S33 86.5(3) 3_565 3_554 ?
S3 Ti1 S33 177.4(3) 1_445 3_554 ?
S3 Ti1 S33 93.3(3) 5_454 3_554 ?
S3 Ti1 S33 93.3(2) 6_544 3_554 ?
S3 Ti1 S33 2.9(4) 4_664 3_554 ?
S33 Ti1 S33 83.97(18) 5_554 3_554 ?
S33 Ti1 S33 83.97(18) 4_554 3_554 ?
S33 Ti1 S33 178.8(5) 6_554 3_554 ?
S33 Ti1 S33 95.2(4) 2_554 3_554 ?
S33 Ti1 S33 95.2(4) 1_554 3_554 ?
S2 Si1 S1 112.24(5) . 3_565 ?
S2 Si1 S1 112.24(5) . 2_665 ?
S1 Si1 S1 106.57(5) 3_565 2_665 ?
S2 Si1 S1 112.24(5) . . ?
S1 Si1 S1 106.57(5) 3_565 . ?
S1 Si1 S1 106.57(5) 2_665 . ?
Si1 S1 La1 92.58(4) . . ?
Si1 S1 La1 89.95(4) . 3_565 ?
La1 S1 La1 110.33(4) . 3_565 ?
Si1 S1 La1 124.37(5) . 4_665 ?
La1 S1 La1 137.81(3) . 4_665 ?
La1 S1 La1 91.11(3) 3_565 4_665 ?
Si1 S2 La1 113.96(3) . 2_666 ?
Si1 S2 La1 113.95(3) . 3_566 ?
La1 S2 La1 104.64(4) 2_666 3_566 ?
Si1 S2 La1 113.95(3) . 1_556 ?
La1 S2 La1 104.64(4) 2_666 1_556 ?
La1 S2 La1 104.64(4) 3_566 1_556 ?
S33 S3 Ti1 140(4) 6_664 1_665 ?
S33 S3 Ti1 151(4) 6_664 4_665 ?
Ti1 S3 Ti1 68.4(3) 1_665 4_665 ?
S33 S3 La1 99.6(17) 6_664 . ?
Ti1 S3 La1 80.76(15) 1_665 . ?
Ti1 S3 La1 82.69(17) 4_665 . ?
S33 S3 La1 100.5(13) 6_664 3_675 ?
Ti1 S3 La1 80.4(2) 1_665 3_675 ?
Ti1 S3 La1 82.4(2) 4_665 3_675 ?
La1 S3 La1 159.3(4) . 3_675 ?
S33 S3 La1 74(4) 6_664 5_565 ?
Ti1 S3 La1 145.7(4) 1_665 5_565 ?
Ti1 S3 La1 77.3(2) 4_665 5_565 ?
La1 S3 La1 95.48(15) . 5_565 ?
La1 S3 La1 95.13(16) 3_675 5_565 ?
S33 S3 La1 64(4) 6_664 5_564 ?
Ti1 S3 La1 76.4(2) 1_665 5_564 ?
Ti1 S3 La1 144.9(3) 4_665 5_564 ?
La1 S3 La1 92.16(19) . 5_564 ?
La1 S3 La1 91.85(14) 3_675 5_564 ?
La1 S3 La1 137.9(3) 5_565 5_564 ?
Ti1 S33 Ti1 61.7(3) 4 1_556 ?
Ti1 S33 La1 75.9(3) 4 5_455 ?
Ti1 S33 La1 77.2(3) 1_556 5_455 ?
Ti1 S33 La1 75.6(2) 4 4_665 ?
Ti1 S33 La1 76.9(2) 1_556 4_665 ?
La1 S33 La1 148.1(5) 5_455 4_665 ?
Ti1 S33 La1 136.4(5) 4 3_566 ?
Ti1 S33 La1 74.7(3) 1_556 3_566 ?
La1 S33 La1 95.6(3) 5_455 3_566 ?
La1 S33 La1 95.2(3) 4_665 3_566 ?
Ti1 S33 La1 75.3(3) 4 3_565 ?
Ti1 S33 La1 137.0(5) 1_556 3_565 ?
La1 S33 La1 93.4(3) 5_455 3_565 ?
La1 S33 La1 93.0(3) 4_665 3_565 ?
La1 S33 La1 148.3(5) 3_566 3_565 ?

loop_
_geom_bond_atom_site_label_1
_geom_bond_atom_site_label_2
_geom_bond_distance
_geom_bond_site_symmetry_2
_geom_bond_publ_flag
La1 S3 2.837(2) . ?
La1 S3 2.854(4) 2_765 ?
La1 S33 2.901(8) 6_664 ?
La1 S33 2.922(4) 4_664 ?
La1 S1 2.9241(14) . ?
La1 S33 2.947(14) 2_664 ?
La1 S3 3.015(7) 6_654 ?
La1 S1 3.0214(14) 2_665 ?
La1 S1 3.0483(14) 4_664 ?
La1 S33 3.053(14) 2_665 ?
La1 S2 3.0832(14) 1_554 ?
La1 S3 3.170(8) 6_655 ?
Ti1 S3 2.562(9) 2_655 ?
Ti1 S3 2.562(9) 3_565 ?
Ti1 S3 2.562(9) 1_445 ?
Ti1 S3 2.569(10) 5_454 ?
Ti1 S3 2.569(10) 6_544 ?
Ti1 S3 2.570(10) 4_664 ?
Ti1 S33 2.794(14) 5_554 ?
Ti1 S33 2.794(14) 4_554 ?
Ti1 S33 2.794(14) 6_554 ?
Ti1 S33 2.830(13) 2_554 ?
Ti1 S33 2.830(13) 1_554 ?
Ti1 S33 2.830(13) 3_554 ?
Si1 S2 2.111(2) . ?
Si1 S1 2.1506(14) 3_565 ?
Si1 S1 2.1506(14) 2_665 ?
Si1 S1 2.1506(14) . ?
S3 S33 0.293(5) 6_664 ?
